data_4311852
loop_
_publ_author_name
'Scott A. Hilderbrand'
'Stephen J. Lippard'

_publ_section_title
;
 Nitric Oxide Reactivity of Fluorophore Coordinated Carboxylate-Bridged
 Diiron(II) and Dicobalt(II) Complexes
;
_journal_name_full 'Inorganic Chemistry'
_journal_page_first 5294
_journal_page_last 5301
_journal_paper_doi 10.1021/ic049649l
_journal_volume 43
_journal_year 2004
_chemical_formula_sum 'C42 H34 Cl Co2 N4 O8'
_chemical_formula_weight 876.04
_chemical_name_systematic
; 
 ? 
;
_space_group_IT_number 2
_symmetry_cell_setting triclinic
_symmetry_space_group_name_Hall '-P 1'
_symmetry_space_group_name_H-M 'P -1'
_atom_sites_solution_hydrogens geom
_atom_sites_solution_primary direct
_atom_sites_solution_secondary difmap
_audit_creation_method SHELXL-97
_cell_angle_alpha 71.121(2)
_cell_angle_beta 76.355(2)
_cell_angle_gamma 77.119(2)
_cell_formula_units_Z 2
_cell_length_a 11.9834(18)
_cell_length_b 12.9073(19)
_cell_length_c 14.474(2)
_cell_measurement_reflns_used 955
_cell_measurement_temperature 173(2)
_cell_measurement_theta_max 27.87
_cell_measurement_theta_min 3.01
_cell_volume 2032.2(5)
_computing_cell_refinement 'Bruker SMART'
_computing_data_collection 'Bruker SMART'
_computing_data_reduction 'Bruker SAINT'
_computing_molecular_graphics 'Bruker SHELXTL'
_computing_publication_material 'Bruker SHELXTL'
_computing_structure_refinement 'SHELXL-97 (Sheldrick, 1997)'
_computing_structure_solution 'SHELXS-97 (Sheldrick, 1990)'
_diffrn_ambient_temperature 173(2)
_diffrn_measured_fraction_theta_full 0.904
_diffrn_measured_fraction_theta_max 0.904
_diffrn_measurement_device_type 'CCD area detector'
_diffrn_measurement_method 'phi and omega scans'
_diffrn_radiation_monochromator graphite
_diffrn_radiation_source 'fine-focus sealed tube'
_diffrn_radiation_type MoK\a
_diffrn_radiation_wavelength 0.71073
_diffrn_reflns_av_R_equivalents 0.0162
_diffrn_reflns_av_sigmaI/netI 0.0267
_diffrn_reflns_limit_h_max 15
_diffrn_reflns_limit_h_min -15
_diffrn_reflns_limit_k_max 17
_diffrn_reflns_limit_k_min -17
_diffrn_reflns_limit_l_max 18
_diffrn_reflns_limit_l_min -18
_diffrn_reflns_number 17868
_diffrn_reflns_theta_full 28.30
_diffrn_reflns_theta_max 28.30
_diffrn_reflns_theta_min 1.51
_exptl_absorpt_coefficient_mu 0.939
_exptl_absorpt_correction_T_max 1.000000
_exptl_absorpt_correction_T_min 0.851115
_exptl_absorpt_correction_type sadabs
_exptl_crystal_colour brown/burgandy
_exptl_crystal_density_diffrn 1.432
_exptl_crystal_density_meas 0
_exptl_crystal_density_method 'not measured'
_exptl_crystal_description plate
_exptl_crystal_F_000 898
_exptl_crystal_size_max 0.35
_exptl_crystal_size_mid 0.2
_exptl_crystal_size_min 0.1
_refine_diff_density_max 0.643
_refine_diff_density_min -0.438
_refine_diff_density_rms 0.147
_refine_ls_extinction_method none
_refine_ls_goodness_of_fit_ref 1.079
_refine_ls_hydrogen_treatment mixed
_refine_ls_matrix_type full
_refine_ls_number_parameters 532
_refine_ls_number_reflns 9120
_refine_ls_number_restraints 0
_refine_ls_restrained_S_all 1.079
_refine_ls_R_factor_all 0.0490
_refine_ls_R_factor_gt 0.0402
_refine_ls_shift/su_max 0.001
_refine_ls_shift/su_mean 0.000
_refine_ls_structure_factor_coef Fsqd
_refine_ls_weighting_details 'calc w=1/[\s^2^(Fo^2^)+(0.0660P)^2^+0.6136P] where P=(Fo^2^+2Fc^2^)/3'
_refine_ls_weighting_scheme calc
_refine_ls_wR_factor_gt 0.1042
_refine_ls_wR_factor_ref 0.1130
_reflns_number_gt 7749
_reflns_number_total 9120
_reflns_threshold_expression >2sigma(I)
_cod_data_source_file ic049649lsi20040316_031443_4.cif
_cod_data_source_block Compound4
_cod_depositor_comments
;
The following automatic conversions were performed:
'_symmetry_cell_setting' value 'Triclinic' changed to 'triclinic'
according to '/home/saulius/struct/CIF-dictionaries/cif_core.dic'
dictionary named 'cif_core.dic' version 2.4.1 from 2010-06-29.

Automatic conversion script
Id: cif_fix_enum 1527 2010-12-29 10:47:43Z saulius 
;
_cod_database_code 4311852

loop_
_symmetry_equiv_pos_as_xyz
'x, y, z'
'-x, -y, -z'

loop_
_atom_site_label
_atom_site_type_symbol
_atom_site_fract_x
_atom_site_fract_y
_atom_site_fract_z
_atom_site_U_iso_or_equiv
_atom_site_adp_type
_atom_site_occupancy
_atom_site_symmetry_multiplicity
_atom_site_calc_flag
_atom_site_refinement_flags
_atom_site_disorder_assembly
_atom_site_disorder_group
Co1 Co 0.12402(2) 0.05774(2) 1.04376(2) 0.02993(8) Uani 1 1 d . . .
Co2 Co 0.31317(2) 0.17160(2) 0.810826(19) 0.02922(8) Uani 1 1 d . . .
O4 O 0.17399(11) 0.27816(11) 0.84290(10) 0.0281(3) Uani 1 1 d . . .
O1 O 0.22019(11) 0.16088(11) 1.05031(9) 0.0279(3) Uani 1 1 d . . .
O2 O 0.37636(11) 0.15691(11) 0.92944(10) 0.0293(3) Uani 1 1 d . . .
O3 O 0.04417(11) 0.16919(11) 0.93931(10) 0.0306(3) Uani 1 1 d . . .
C1 C 0.07277(16) 0.25984(15) 0.88289(13) 0.0257(4) Uani 1 1 d . . .
C36 C 0.43779(17) 0.37452(15) 0.91187(15) 0.0302(4) Uani 1 1 d . . .
C4 C -0.09759(16) 0.33748(15) 1.04139(14) 0.0277(4) Uani 1 1 d . . .
C2 C -0.02463(15) 0.35531(15) 0.85853(14) 0.0254(4) Uani 1 1 d . . .
C23 C 0.38748(15) 0.21608(16) 1.06515(14) 0.0266(4) Uani 1 1 d . . .
C15 C 0.05152(16) 0.37738(16) 0.67565(14) 0.0277(4) Uani 1 1 d . . .
C3 C -0.10788(15) 0.38656(16) 0.93487(14) 0.0273(4) Uani 1 1 d . . .
N1 N 0.39427(16) 0.24014(17) 0.70807(14) 0.0421(4) Uani 1 1 d . . .
C24 C 0.39186(16) 0.15925(17) 1.16522(14) 0.0293(4) Uani 1 1 d . . .
C11 C -0.19984(17) 0.47176(17) 0.90981(15) 0.0317(4) Uani 1 1 d . . .
H11A H -0.2564 0.4921 0.9598 0.038 Uiso 1 1 calc R . .
C35 C 0.44376(16) 0.30876(16) 1.01680(15) 0.0292(4) Uani 1 1 d . . .
C25 C 0.34277(17) 0.05460(17) 1.21654(14) 0.0307(4) Uani 1 1 d . . .
C13 C -0.12435(17) 0.49722(17) 0.73663(15) 0.0336(4) Uani 1 1 d . . .
H13A H -0.1293 0.5355 0.6708 0.040 Uiso 1 1 calc R . .
C14 C -0.03233(16) 0.41085(16) 0.75878(14) 0.0275(4) Uani 1 1 d . . .
C16 C 0.06762(19) 0.26962(17) 0.66980(15) 0.0347(4) Uani 1 1 d . . .
H16A H 0.0263 0.2180 0.7185 0.042 Uiso 1 1 calc R . .
O8 O -0.0140(2) -0.01440(16) 1.22931(15) 0.0678(6) Uani 1 1 d . . .
N3 N 0.19873(18) -0.06041(16) 1.02436(15) 0.0446(5) Uani 1 1 d . . .
C34 C 0.50351(17) 0.34321(18) 1.07045(17) 0.0348(4) Uani 1 1 d . . .
H34A H 0.5422 0.4037 1.0390 0.042 Uiso 1 1 calc R . .
C22 C 0.32248(15) 0.17489(15) 1.01009(13) 0.0253(4) Uani 1 1 d . . .
C26 C 0.38178(18) -0.03690(17) 1.18046(15) 0.0354(4) Uani 1 1 d . . .
H26A H 0.4353 -0.0314 1.1217 0.042 Uiso 1 1 calc R . .
C9 C -0.1786(2) 0.24640(19) 1.21010(16) 0.0397(5) Uani 1 1 d . . .
H9A H -0.2388 0.2132 1.2551 0.048 Uiso 1 1 calc R . .
O6 O 0.44689(18) 0.2667(2) 0.62846(14) 0.0679(6) Uani 1 1 d . . .
N4 N 0.03190(17) 0.03142(15) 1.15101(15) 0.0419(4) Uani 1 1 d . . .
C40 C 0.3257(2) 0.47720(18) 0.78306(17) 0.0398(5) Uani 1 1 d . . .
H40A H 0.2537 0.5029 0.7633 0.048 Uiso 1 1 calc R . .
C21 C 0.11392(19) 0.45229(17) 0.60115(15) 0.0347(4) Uani 1 1 d . . .
H21A H 0.1036 0.5253 0.6029 0.042 Uiso 1 1 calc R . .
C32 C 0.45126(17) 0.19765(18) 1.21643(16) 0.0348(4) Uani 1 1 d . . .
H32A H 0.4539 0.1612 1.2830 0.042 Uiso 1 1 calc R . .
C12 C -0.20811(17) 0.52646(18) 0.81157(16) 0.0354(4) Uani 1 1 d . . .
H12A H -0.2701 0.5829 0.7960 0.042 Uiso 1 1 calc R . .
N2 N 0.29158(17) 0.05498(17) 0.79795(15) 0.0435(4) Uani 1 1 d . . .
C17 C 0.1447(2) 0.23804(18) 0.59210(16) 0.0399(5) Uani 1 1 d . . .
H17A H 0.1539 0.1655 0.5895 0.048 Uiso 1 1 calc R . .
C41 C 0.33113(18) 0.41379(16) 0.87956(15) 0.0327(4) Uani 1 1 d . . .
H41A H 0.2629 0.3970 0.9236 0.039 Uiso 1 1 calc R . .
C20 C 0.1915(2) 0.41981(19) 0.52413(15) 0.0385(5) Uani 1 1 d . . .
H20A H 0.2332 0.4712 0.4754 0.046 Uiso 1 1 calc R . .
C33 C 0.50627(18) 0.28913(19) 1.16942(17) 0.0374(5) Uani 1 1 d . . .
H33A H 0.5452 0.3143 1.2044 0.045 Uiso 1 1 calc R . .
C27 C 0.3417(2) -0.13641(19) 1.23121(17) 0.0419(5) Uani 1 1 d . . .
H27A H 0.3695 -0.1970 1.2061 0.050 Uiso 1 1 calc R . .
C18 C 0.20818(19) 0.31207(19) 0.51840(15) 0.0362(4) Uani 1 1 d . . .
C31 C 0.2614(2) 0.0439(2) 1.30354(17) 0.0432(5) Uani 1 1 d . . .
H31A H 0.2335 0.1044 1.3287 0.052 Uiso 1 1 calc R . .
C6 C 0.0055(2) 0.3041(2) 1.17490(17) 0.0429(5) Uani 1 1 d . . .
H6A H 0.0706 0.3102 1.1960 0.051 Uiso 1 1 calc R . .
C39 C 0.4252(2) 0.50330(18) 0.71519(17) 0.0426(5) Uani 1 1 d . . .
C5 C -0.00129(18) 0.34513(18) 1.07500(15) 0.0354(4) Uani 1 1 d . . .
H5A H 0.0592 0.3781 1.0301 0.043 Uiso 1 1 calc R . .
C38 C 0.5314(2) 0.46447(19) 0.74703(18) 0.0429(5) Uani 1 1 d . . .
H38A H 0.5995 0.4808 0.7025 0.051 Uiso 1 1 calc R . .
C30 C 0.2212(2) -0.0555(2) 1.35336(18) 0.0490(6) Uani 1 1 d . . .
H30A H 0.1663 -0.0607 1.4114 0.059 Uiso 1 1 calc R . .
C10 C -0.18633(18) 0.28729(18) 1.11048(15) 0.0343(4) Uani 1 1 d . . .
H10A H -0.2516 0.2812 1.0895 0.041 Uiso 1 1 calc R . .
O7 O 0.2407(2) -0.15114(16) 1.03409(19) 0.0794(7) Uani 1 1 d . . .
C7 C -0.0824(2) 0.25416(18) 1.24399(16) 0.0396(5) Uani 1 1 d . . .
C37 C 0.53778(19) 0.40154(18) 0.84429(17) 0.0376(5) Uani 1 1 d . . .
H37A H 0.6098 0.3773 0.8643 0.045 Uiso 1 1 calc R . .
C28 C 0.2614(2) -0.1477(2) 1.31825(17) 0.0433(5) Uani 1 1 d . . .
O5 O 0.2881(2) -0.0163(2) 0.7688(2) 0.0868(8) Uani 1 1 d . . .
C19 C 0.2930(2) 0.2767(2) 0.43475(18) 0.0525(6) Uani 1 1 d . . .
H19A H 0.2930 0.1998 0.4430 0.079 Uiso 1 1 calc R . .
H19B H 0.3696 0.2871 0.4355 0.079 Uiso 1 1 calc R . .
H19C H 0.2703 0.3207 0.3726 0.079 Uiso 1 1 calc R . .
C8 C -0.0739(3) 0.2081(3) 1.35276(19) 0.0619(7) Uani 1 1 d . . .
H8A H -0.0020 0.2205 1.3626 0.093 Uiso 1 1 calc R . .
H8B H -0.0763 0.1299 1.3739 0.093 Uiso 1 1 calc R . .
H8C H -0.1379 0.2445 1.3908 0.093 Uiso 1 1 calc R . .
C29 C 0.2208(3) -0.2578(2) 1.3745(2) 0.0636(8) Uani 1 1 d . . .
H29A H 0.2576 -0.3114 1.3391 0.095 Uiso 1 1 calc R . .
H29B H 0.1379 -0.2490 1.3806 0.095 Uiso 1 1 calc R . .
H29C H 0.2411 -0.2828 1.4393 0.095 Uiso 1 1 calc R . .
C200 C 0.5110(8) 0.0477(6) 0.5463(5) 0.078(2) Uani 0.50 1 d P . .
Cl2 Cl 0.6211(3) 0.0886(3) 0.44435(17) 0.1343(13) Uani 0.50 1 d P . .
C42 C 0.4180(3) 0.5727(3) 0.6095(2) 0.0653(8) Uani 1 1 d . . .
H42A H 0.4949 0.5824 0.5731 0.098 Uiso 1 1 calc R . .
H42B H 0.3721 0.6438 0.6096 0.098 Uiso 1 1 calc R . .
H42C H 0.3825 0.5358 0.5788 0.098 Uiso 1 1 calc R . .
Cl1 Cl 0.4328(2) -0.0369(2) 0.5277(2) 0.1014(7) Uani 0.50 1 d P . .

loop_
_atom_site_aniso_label
_atom_site_aniso_U_11
_atom_site_aniso_U_22
_atom_site_aniso_U_33
_atom_site_aniso_U_23
_atom_site_aniso_U_13
_atom_site_aniso_U_12
Co1 0.02987(15) 0.02457(14) 0.03464(15) -0.00396(10) -0.00952(11) -0.00566(10)
Co2 0.02538(14) 0.03648(16) 0.02777(14) -0.01484(11) -0.00457(10) -0.00063(11)
O4 0.0233(6) 0.0311(7) 0.0281(6) -0.0088(5) -0.0044(5) -0.0005(5)
O1 0.0256(6) 0.0301(7) 0.0283(6) -0.0071(5) -0.0055(5) -0.0060(5)
O2 0.0258(6) 0.0343(7) 0.0301(7) -0.0148(6) -0.0073(5) 0.0013(5)
O3 0.0296(7) 0.0273(7) 0.0351(7) -0.0047(5) -0.0105(6) -0.0060(5)
C1 0.0265(9) 0.0293(9) 0.0242(8) -0.0107(7) -0.0071(7) -0.0029(7)
C36 0.0319(10) 0.0245(9) 0.0373(10) -0.0133(8) -0.0056(8) -0.0044(7)
C4 0.0268(9) 0.0282(9) 0.0284(9) -0.0114(7) -0.0029(7) -0.0021(7)
C2 0.0222(8) 0.0263(9) 0.0284(9) -0.0079(7) -0.0052(7) -0.0045(7)
C23 0.0209(8) 0.0305(9) 0.0308(9) -0.0138(7) -0.0055(7) -0.0004(7)
C15 0.0285(9) 0.0296(9) 0.0245(9) -0.0071(7) -0.0086(7) -0.0007(7)
C3 0.0228(8) 0.0302(9) 0.0309(9) -0.0104(7) -0.0046(7) -0.0057(7)
N1 0.0343(9) 0.0576(12) 0.0321(9) -0.0123(8) -0.0044(8) -0.0049(8)
C24 0.0228(8) 0.0367(10) 0.0290(9) -0.0141(8) -0.0045(7) 0.0012(7)
C11 0.0252(9) 0.0354(10) 0.0347(10) -0.0138(8) -0.0035(8) -0.0014(8)
C35 0.0230(8) 0.0309(10) 0.0356(10) -0.0148(8) -0.0048(7) -0.0008(7)
C25 0.0283(9) 0.0377(10) 0.0269(9) -0.0099(8) -0.0092(7) -0.0010(8)
C13 0.0333(10) 0.0344(10) 0.0310(10) -0.0063(8) -0.0109(8) -0.0004(8)
C14 0.0250(9) 0.0290(9) 0.0290(9) -0.0088(7) -0.0059(7) -0.0032(7)
C16 0.0426(11) 0.0312(10) 0.0305(10) -0.0093(8) -0.0046(8) -0.0077(8)
O8 0.0789(14) 0.0471(11) 0.0574(12) -0.0003(9) 0.0143(10) -0.0202(10)
N3 0.0513(11) 0.0352(10) 0.0518(11) -0.0148(8) -0.0211(9) 0.0004(8)
C34 0.0276(9) 0.0349(11) 0.0474(12) -0.0191(9) -0.0087(9) -0.0032(8)
C22 0.0253(8) 0.0220(8) 0.0280(9) -0.0065(7) -0.0081(7) -0.0001(7)
C26 0.0335(10) 0.0357(11) 0.0307(10) -0.0079(8) -0.0063(8) 0.0051(8)
C9 0.0393(11) 0.0409(12) 0.0334(11) -0.0088(9) 0.0027(9) -0.0076(9)
O6 0.0574(12) 0.0998(17) 0.0346(9) -0.0084(10) 0.0040(8) -0.0172(11)
N4 0.0412(10) 0.0332(10) 0.0451(11) -0.0025(8) -0.0033(8) -0.0110(8)
C40 0.0477(12) 0.0339(11) 0.0417(12) -0.0115(9) -0.0174(10) -0.0031(9)
C21 0.0414(11) 0.0288(10) 0.0311(10) -0.0073(8) -0.0049(8) -0.0034(8)
C32 0.0283(9) 0.0468(12) 0.0327(10) -0.0188(9) -0.0090(8) 0.0024(8)
C12 0.0271(9) 0.0347(11) 0.0418(11) -0.0107(9) -0.0112(8) 0.0055(8)
N2 0.0418(10) 0.0455(11) 0.0509(11) -0.0257(9) -0.0107(9) -0.0017(8)
C17 0.0547(13) 0.0321(11) 0.0346(11) -0.0135(8) -0.0107(10) -0.0015(9)
C41 0.0320(10) 0.0309(10) 0.0370(10) -0.0127(8) -0.0054(8) -0.0047(8)
C20 0.0418(12) 0.0390(11) 0.0293(10) -0.0065(8) -0.0006(9) -0.0066(9)
C33 0.0295(10) 0.0470(12) 0.0464(12) -0.0269(10) -0.0130(9) -0.0007(9)
C27 0.0461(12) 0.0334(11) 0.0432(12) -0.0088(9) -0.0166(10) 0.0054(9)
C18 0.0369(11) 0.0430(12) 0.0269(9) -0.0117(8) -0.0084(8) 0.0029(9)
C31 0.0460(12) 0.0527(14) 0.0350(11) -0.0214(10) 0.0015(9) -0.0123(10)
C6 0.0421(12) 0.0527(14) 0.0390(12) -0.0145(10) -0.0138(10) -0.0087(10)
C39 0.0630(15) 0.0320(11) 0.0351(11) -0.0091(9) -0.0076(10) -0.0140(10)
C5 0.0326(10) 0.0430(12) 0.0329(10) -0.0110(9) -0.0043(8) -0.0119(9)
C38 0.0468(13) 0.0381(12) 0.0430(12) -0.0132(9) 0.0043(10) -0.0160(10)
C30 0.0479(13) 0.0635(16) 0.0342(11) -0.0128(11) 0.0041(10) -0.0197(12)
C10 0.0290(9) 0.0390(11) 0.0337(10) -0.0104(8) -0.0028(8) -0.0058(8)
O7 0.1064(18) 0.0411(11) 0.1023(18) -0.0350(11) -0.0528(15) 0.0228(11)
C7 0.0490(13) 0.0377(11) 0.0291(10) -0.0103(8) -0.0060(9) -0.0004(9)
C37 0.0341(10) 0.0341(11) 0.0461(12) -0.0143(9) -0.0032(9) -0.0087(8)
C28 0.0433(12) 0.0447(13) 0.0409(12) -0.0017(10) -0.0169(10) -0.0106(10)
O5 0.0992(18) 0.0721(15) 0.119(2) -0.0669(15) -0.0252(15) -0.0099(13)
C19 0.0604(16) 0.0538(15) 0.0354(12) -0.0179(11) -0.0012(11) 0.0064(12)
C8 0.0750(19) 0.0727(19) 0.0317(12) -0.0094(12) -0.0120(12) -0.0048(15)
C29 0.0736(19) 0.0536(16) 0.0604(17) 0.0024(13) -0.0176(15) -0.0260(14)
C200 0.112(6) 0.077(5) 0.043(3) -0.005(3) -0.027(4) -0.012(4)
Cl2 0.137(2) 0.198(3) 0.0624(12) 0.0148(16) -0.0291(13) -0.080(2)
C42 0.094(2) 0.0576(17) 0.0412(14) -0.0009(12) -0.0135(15) -0.0241(16)
Cl1 0.0955(16) 0.0793(14) 0.132(2) -0.0211(14) -0.0565(16) 0.0059(12)

loop_
_atom_type_symbol
_atom_type_description
_atom_type_scat_dispersion_real
_atom_type_scat_dispersion_imag
_atom_type_scat_source
C C 0.0033 0.0016 'International Tables Vol C Tables 4.2.6.8 and 6.1.1.4'
H H 0.0000 0.0000 'International Tables Vol C Tables 4.2.6.8 and 6.1.1.4'
N N 0.0061 0.0033 'International Tables Vol C Tables 4.2.6.8 and 6.1.1.4'
O O 0.0106 0.0060 'International Tables Vol C Tables 4.2.6.8 and 6.1.1.4'
Co Co 0.3494 0.9721 'International Tables Vol C Tables 4.2.6.8 and 6.1.1.4'
Cl Cl 0.1484 0.1585 'International Tables Vol C Tables 4.2.6.8 and 6.1.1.4'

loop_
_geom_angle_atom_site_label_1
_geom_angle_atom_site_label_2
_geom_angle_atom_site_label_3
_geom_angle
_geom_angle_site_symmetry_1
_geom_angle_site_symmetry_3
_geom_angle_publ_flag
N3 Co1 N4 109.76(10) . . ?
N3 Co1 O1 114.71(8) . . ?
N4 Co1 O1 106.53(8) . . ?
N3 Co1 O3 120.16(8) . . ?
N4 Co1 O3 110.04(8) . . ?
O1 Co1 O3 94.16(5) . . ?
N2 Co2 N1 110.38(10) . . ?
N2 Co2 O2 116.06(8) . . ?
N1 Co2 O2 110.73(8) . . ?
N2 Co2 O4 117.41(8) . . ?
N1 Co2 O4 106.94(8) . . ?
O2 Co2 O4 94.12(5) . . ?
C1 O4 Co2 128.52(12) . . ?
C22 O1 Co1 131.14(12) . . ?
C22 O2 Co2 128.34(12) . . ?
C1 O3 Co1 128.72(12) . . ?
O4 C1 O3 126.50(17) . . ?
O4 C1 C2 116.64(16) . . ?
O3 C1 C2 116.84(16) . . ?
C37 C36 C41 118.1(2) . . ?
C37 C36 C35 120.95(18) . . ?
C41 C36 C35 120.95(18) . . ?
C5 C4 C10 118.27(18) . . ?
C5 C4 C3 120.65(17) . . ?
C10 C4 C3 121.02(17) . . ?
C3 C2 C14 120.46(17) . . ?
C3 C2 C1 120.24(16) . . ?
C14 C2 C1 119.28(16) . . ?
C24 C23 C35 120.62(17) . . ?
C24 C23 C22 118.79(17) . . ?
C35 C23 C22 120.59(17) . . ?
C21 C15 C16 118.02(18) . . ?
C21 C15 C14 121.60(18) . . ?
C16 C15 C14 120.36(18) . . ?
C11 C3 C2 118.80(18) . . ?
C11 C3 C4 118.61(17) . . ?
C2 C3 C4 122.47(16) . . ?
O6 N1 Co2 162.9(2) . . ?
C32 C24 C23 118.87(19) . . ?
C32 C24 C25 118.75(18) . . ?
C23 C24 C25 122.22(17) . . ?
C12 C11 C3 120.95(18) . . ?
C34 C35 C23 118.54(19) . . ?
C34 C35 C36 118.78(18) . . ?
C23 C35 C36 122.62(17) . . ?
C26 C25 C31 118.1(2) . . ?
C26 C25 C24 120.38(18) . . ?
C31 C25 C24 121.43(19) . . ?
C12 C13 C14 120.65(19) . . ?
C13 C14 C2 119.07(17) . . ?
C13 C14 C15 118.76(17) . . ?
C2 C14 C15 122.11(16) . . ?
C17 C16 C15 120.7(2) . . ?
O7 N3 Co1 164.0(2) . . ?
C33 C34 C35 121.2(2) . . ?
O1 C22 O2 126.62(17) . . ?
O1 C22 C23 116.19(16) . . ?
O2 C22 C23 117.19(16) . . ?
C27 C26 C25 120.6(2) . . ?
C10 C9 C7 121.1(2) . . ?
O8 N4 Co1 161.76(19) . . ?
C41 C40 C39 121.3(2) . . ?
C20 C21 C15 120.87(19) . . ?
C33 C32 C24 120.77(19) . . ?
C13 C12 C11 120.04(18) . . ?
O5 N2 Co2 165.4(2) . . ?
C18 C17 C16 121.4(2) . . ?
C40 C41 C36 120.8(2) . . ?
C21 C20 C18 121.2(2) . . ?
C34 C33 C32 119.98(18) . . ?
C28 C27 C26 121.5(2) . . ?
C17 C18 C20 117.75(19) . . ?
C17 C18 C19 121.1(2) . . ?
C20 C18 C19 121.1(2) . . ?
C30 C31 C25 120.9(2) . . ?
C7 C6 C5 121.5(2) . . ?
C40 C39 C38 118.1(2) . . ?
C40 C39 C42 120.8(2) . . ?
C38 C39 C42 121.2(2) . . ?
C6 C5 C4 120.5(2) . . ?
C39 C38 C37 121.1(2) . . ?
C31 C30 C28 121.1(2) . . ?
C9 C10 C4 120.7(2) . . ?
C6 C7 C9 117.8(2) . . ?
C6 C7 C8 121.3(2) . . ?
C9 C7 C8 120.8(2) . . ?
C36 C37 C38 120.7(2) . . ?
C27 C28 C30 117.8(2) . . ?
C27 C28 C29 120.9(3) . . ?
C30 C28 C29 121.3(2) . . ?
Cl1 C200 Cl1 82.5(5) 2_656 . ?
Cl1 C200 Cl2 30.4(3) 2_656 . ?
Cl1 C200 Cl2 112.2(5) . . ?
Cl1 Cl2 C200 37.6(3) 2_656 . ?
Cl2 Cl1 C200 112.0(6) 2_656 2_656 ?
Cl2 Cl1 C200 148.1(5) 2_656 . ?
C200 Cl1 C200 97.5(5) 2_656 . ?
Cl2 Cl1 Cl1 167.0(4) 2_656 2_656 ?
C200 Cl1 Cl1 61.1(5) 2_656 2_656 ?
C200 Cl1 Cl1 36.4(3) . 2_656 ?

loop_
_geom_bond_atom_site_label_1
_geom_bond_atom_site_label_2
_geom_bond_distance
_geom_bond_site_symmetry_2
_geom_bond_publ_flag
Co1 N3 1.660(2) . ?
Co1 N4 1.662(2) . ?
Co1 O1 1.9815(13) . ?
Co1 O3 1.9830(13) . ?
Co2 N2 1.6568(19) . ?
Co2 N1 1.6701(19) . ?
Co2 O2 1.9738(13) . ?
Co2 O4 1.9784(13) . ?
O4 C1 1.253(2) . ?
O1 C22 1.252(2) . ?
O2 C22 1.259(2) . ?
O3 C1 1.258(2) . ?
C1 C2 1.509(2) . ?
C36 C37 1.388(3) . ?
C36 C41 1.396(3) . ?
C36 C35 1.491(3) . ?
C4 C5 1.387(3) . ?
C4 C10 1.392(3) . ?
C4 C3 1.489(3) . ?
C2 C3 1.403(3) . ?
C2 C14 1.404(3) . ?
C23 C24 1.404(3) . ?
C23 C35 1.404(3) . ?
C23 C22 1.509(2) . ?
C15 C21 1.387(3) . ?
C15 C16 1.388(3) . ?
C15 C14 1.489(3) . ?
C3 C11 1.395(3) . ?
N1 O6 1.158(3) . ?
C24 C32 1.395(3) . ?
C24 C25 1.490(3) . ?
C11 C12 1.384(3) . ?
C35 C34 1.393(3) . ?
C25 C26 1.387(3) . ?
C25 C31 1.387(3) . ?
C13 C12 1.382(3) . ?
C13 C14 1.396(3) . ?
C16 C17 1.387(3) . ?
O8 N4 1.163(3) . ?
N3 O7 1.144(3) . ?
C34 C33 1.380(3) . ?
C26 C27 1.385(3) . ?
C9 C10 1.384(3) . ?
C9 C7 1.389(3) . ?
C40 C41 1.380(3) . ?
C40 C39 1.383(3) . ?
C21 C20 1.387(3) . ?
C32 C33 1.381(3) . ?
N2 O5 1.141(3) . ?
C17 C18 1.383(3) . ?
C20 C18 1.387(3) . ?
C27 C28 1.380(3) . ?
C18 C19 1.509(3) . ?
C31 C30 1.383(3) . ?
C6 C7 1.383(3) . ?
C6 C5 1.385(3) . ?
C39 C38 1.388(4) . ?
C39 C42 1.513(3) . ?
C38 C37 1.389(3) . ?
C30 C28 1.388(4) . ?
C7 C8 1.512(3) . ?
C28 C29 1.514(3) . ?
C200 Cl1 1.156(8) 2_656 ?
C200 Cl1 1.706(8) . ?
C200 Cl2 1.757(8) . ?
Cl2 Cl1 0.959(3) 2_656 ?
Cl1 Cl2 0.959(3) 2_656 ?
Cl1 C200 1.156(8) 2_656 ?
Cl1 Cl1 1.931(6) 2_656 ?
